data_4107277
loop_
_publ_author_name
'J\"org Maurer'
'Michael Linseis'
'Biprajit Sarkar'
'Brigitte Schwederski'
'Mark Niemeyer'
'Wolfgang Kaim'
'Stanislav Z\'ali\<s'
'Chris Anson'
'Manfred Zabel'
'Rainer F. Winter'

_publ_section_title
;
 Ruthenium Complexes with Vinyl, Styryl, and Vinylpyrenyl Ligands: A Case
 of Non-innocence in Organometallic Chemistry
;
_journal_name_full 'Journal of the American Chemical Society'
_journal_page_first 259
_journal_page_last 268
_journal_paper_doi 10.1021/ja075547t
_journal_volume 130
_journal_year 2008
_chemical_compound_source 'see text'
_chemical_formula_moiety 'C51 H50 Cl N O3 P2 Ru'
_chemical_formula_structural 'C51 H50 Cl N O3 P2 Ru'
_chemical_formula_sum 'C51 H50 Cl N O3 P2 Ru'
_chemical_formula_weight 923.38
_chemical_name_systematic ?
_space_group_IT_number 14
_symmetry_cell_setting monoclinic
_symmetry_Int_Tables_number 14
_symmetry_space_group_name_Hall '-P 2yn'
_symmetry_space_group_name_H-M 'P 1 21/n 1'
_atom_sites_solution_hydrogens geom
_atom_sites_solution_primary direct
_atom_sites_solution_secondary difmap
_audit_creation_date 'May 08 08:40:31 2007'
_audit_creation_method 'PLATON <TABLE ACC> option'
_cell_angle_alpha 90
_cell_angle_beta 111.9273(8)
_cell_angle_gamma 90
_cell_formula_units_Z 4
_cell_length_a 13.23180(8)
_cell_length_b 26.71192(10)
_cell_length_c 13.38617(10)
_cell_measurement_reflns_used 52345
_cell_measurement_temperature 123
_cell_measurement_theta_max 62.1229
_cell_measurement_theta_min 1.9968
_cell_volume 4389.03(5)
_computing_cell_refinement
;
CrysAlis RED, Oxford Diffraction Ltd.,
Version 1.171.30.3 (release 12-05-2006 CrysAlis171 .NET)
;
_computing_data_collection
;
CrysAlis CCD, Oxford Diffraction Ltd.,
Version 1.171.30.3 (release 12-05-2006 CrysAlis171 .NET)
;
_computing_data_reduction
;
CrysAlis RED, Oxford Diffraction Ltd.,
Version 1.171.30.3 (release 12-05-2006 CrysAlis171 .NET)
;
_computing_molecular_graphics 'PLATON (Spek, 1990)'
_computing_publication_material 'PLATON (Spek, 2003)'
_computing_structure_refinement 'SHELXL-97 (Sheldrick, 1997)'
_computing_structure_solution 'SIR-97 (Altomare, 1993)'
_diffrn_ambient_temperature 123
_diffrn_detector_area_resol_mean 10.5431
_diffrn_measured_fraction_theta_full 0.963
_diffrn_measured_fraction_theta_max 0.963
_diffrn_measurement_details
;
  1 omega  -25.00   32.00   1.0000    1.5000
omega____ theta____ kappa____ phi______ omega'___ theta'___ frames
    -       -1.2571  -75.0000  120.0000    0.0000    0.0000 57

  2 omega   19.00   77.00   1.0000    1.5000
omega____ theta____ kappa____ phi______ omega'___ theta'___ frames
    -       -1.2571   75.0000  240.0000    0.0000    0.0000 58

  3 omega   24.00   77.00   1.0000    1.5000
omega____ theta____ kappa____ phi______ omega'___ theta'___ frames
    -        2.5071   45.0000    0.0000    0.0000    0.0000 53

  4 phi     88.00  150.00   1.0000    1.5000
omega____ theta____ kappa____ phi______ omega'___ theta'___ frames
  40.0000    2.5071    0.0000     -        0.0000    0.0000 62

  5 omega -116.00  -58.00   1.0000    1.8000
omega____ theta____ kappa____ phi______ omega'___ theta'___ frames
    -      -83.1433   75.0000  240.0000    0.0000    0.0000 58

  6 omega  -62.00   -5.00   1.0000    1.8000
omega____ theta____ kappa____ phi______ omega'___ theta'___ frames
    -      -83.1433   75.0000  240.0000    0.0000    0.0000 57

  7 omega -107.00  -52.00   1.0000    1.8000
omega____ theta____ kappa____ phi______ omega'___ theta'___ frames
    -      -83.1433  -64.0000   53.0000    0.0000    0.0000 55

  8 omega -111.00  -57.00   1.0000    1.8000
omega____ theta____ kappa____ phi______ omega'___ theta'___ frames
    -      -83.1433   45.0000    0.0000    0.0000    0.0000 54

  9 omega -123.00  -69.00   1.0000    1.8000
omega____ theta____ kappa____ phi______ omega'___ theta'___ frames
    -      -83.1433  127.0000  337.0000    0.0000    0.0000 54

 10 omega  -73.00  -20.00   1.0000    1.8000
omega____ theta____ kappa____ phi______ omega'___ theta'___ frames
    -      -83.1433  127.0000  337.0000    0.0000    0.0000 53

 11 omega -161.00 -103.00   1.0000    1.8000
omega____ theta____ kappa____ phi______ omega'___ theta'___ frames
    -      -83.1433  -75.0000  240.0000    0.0000    0.0000 58

 12 omega -113.00  -56.00   1.0000    1.8000
omega____ theta____ kappa____ phi______ omega'___ theta'___ frames
    -      -83.1433  105.0000  324.0000    0.0000    0.0000 57

 13 omega  -61.00   -8.00   1.0000    1.8000
omega____ theta____ kappa____ phi______ omega'___ theta'___ frames
    -      -83.1433   45.0000    0.0000    0.0000    0.0000 53

 14 omega   53.00  109.00   1.0000    1.8000
omega____ theta____ kappa____ phi______ omega'___ theta'___ frames
    -       84.3933   66.0000  -56.0000    0.0000    0.0000 56

 15 omega  105.00  159.00   1.0000    1.8000
omega____ theta____ kappa____ phi______ omega'___ theta'___ frames
    -       84.3933   61.0000  -88.0000    0.0000    0.0000 54

 16 omega  105.00  159.00   1.0000    1.8000
omega____ theta____ kappa____ phi______ omega'___ theta'___ frames
    -       84.3933   60.0000   -4.0000    0.0000    0.0000 54

 17 omega   57.00  110.00   1.0000    1.8000
omega____ theta____ kappa____ phi______ omega'___ theta'___ frames
    -       84.3933   45.0000  120.0000    0.0000    0.0000 53

 18 omega   53.00   94.00   1.0000    1.8000
omega____ theta____ kappa____ phi______ omega'___ theta'___ frames
    -       84.3933 -121.0000   58.0000    0.0000    0.0000 41

 19 omega   61.00  118.00   1.0000    1.8000
omega____ theta____ kappa____ phi______ omega'___ theta'___ frames
    -       84.3933  -75.0000    0.0000    0.0000    0.0000 57

 20 omega   56.00  109.00   1.0000    1.8000
omega____ theta____ kappa____ phi______ omega'___ theta'___ frames
    -       84.3933   52.0000  174.0000    0.0000    0.0000 53

 21 omega   54.00  109.00   1.0000    1.8000
omega____ theta____ kappa____ phi______ omega'___ theta'___ frames
    -       84.3933   62.0000  239.0000    0.0000    0.0000 55

 22 omega  105.00  159.00   1.0000    1.8000
omega____ theta____ kappa____ phi______ omega'___ theta'___ frames
    -       84.3933   62.0000  239.0000    0.0000    0.0000 54

 23 phi     58.00  122.00   1.0000    1.8000
omega____ theta____ kappa____ phi______ omega'___ theta'___ frames
  40.0000   84.3933    0.0000     -        0.0000    0.0000 64

 24 phi   -122.00  -58.00   1.0000    1.8000
omega____ theta____ kappa____ phi______ omega'___ theta'___ frames
 -40.0000  -83.1433    0.0000     -        0.0000    0.0000 64

 25 phi     28.00   92.00   1.0000    1.8000
omega____ theta____ kappa____ phi______ omega'___ theta'___ frames
 -40.0000  -83.1433    0.0000     -        0.0000    0.0000 64

 26 phi     58.00  122.00   1.0000    1.8000
omega____ theta____ kappa____ phi______ omega'___ theta'___ frames
 -40.0000  -83.1433    0.0000     -        0.0000    0.0000 64

 27 phi    -92.00  -28.00   1.0000    1.8000
omega____ theta____ kappa____ phi______ omega'___ theta'___ frames
 -40.0000  -83.1433    0.0000     -        0.0000    0.0000 64

 28 phi     -2.00   62.00   1.0000    1.8000
omega____ theta____ kappa____ phi______ omega'___ theta'___ frames
 -40.0000  -83.1433    0.0000     -        0.0000    0.0000 64

 29 phi    -32.00   32.00   1.0000    1.8000
omega____ theta____ kappa____ phi______ omega'___ theta'___ frames
 -40.0000  -83.1433    0.0000     -        0.0000    0.0000 64

 30 phi   -150.00  -88.00   1.0000    1.8000
omega____ theta____ kappa____ phi______ omega'___ theta'___ frames
 -40.0000  -83.1433    0.0000     -        0.0000    0.0000 62

 31 phi   -180.00 -118.00   1.0000    1.8000
omega____ theta____ kappa____ phi______ omega'___ theta'___ frames
 -40.0000  -83.1433    0.0000     -        0.0000    0.0000 62

 32 phi     88.00  150.00   1.0000    1.8000
omega____ theta____ kappa____ phi______ omega'___ theta'___ frames
 -40.0000  -83.1433    0.0000     -        0.0000    0.0000 62

 33 phi    118.00  180.00   1.0000    1.5000
omega____ theta____ kappa____ phi______ omega'___ theta'___ frames
 -40.0000   -1.2571    0.0000     -        0.0000    0.0000 62

 34 phi     28.00   92.00   1.0000    1.5000
omega____ theta____ kappa____ phi______ omega'___ theta'___ frames
 -40.0000   -1.2571    0.0000     -        0.0000    0.0000 64

 35 phi     28.00   92.00   1.0000    1.5000
omega____ theta____ kappa____ phi______ omega'___ theta'___ frames
  40.0000    2.5071    0.0000     -        0.0000    0.0000 64

 36 omega   23.00   80.00   1.0000    1.5000
omega____ theta____ kappa____ phi______ omega'___ theta'___ frames
    -        2.5071   75.0000  240.0000    0.0000    0.0000 57

 37 phi   -122.00  -58.00   1.0000    1.8000
omega____ theta____ kappa____ phi______ omega'___ theta'___ frames
  40.0000   84.3933    0.0000     -        0.0000    0.0000 64

 38 phi    -92.00  -28.00   1.0000    1.8000
omega____ theta____ kappa____ phi______ omega'___ theta'___ frames
  40.0000   84.3933    0.0000     -        0.0000    0.0000 64

 39 phi    -32.00   32.00   1.0000    1.8000
omega____ theta____ kappa____ phi______ omega'___ theta'___ frames
  40.0000   84.3933    0.0000     -        0.0000    0.0000 64

 40 phi     28.00   92.00   1.0000    1.8000
omega____ theta____ kappa____ phi______ omega'___ theta'___ frames
  40.0000   84.3933    0.0000     -        0.0000    0.0000 64

 41 phi    -62.00    2.00   1.0000    1.8000
omega____ theta____ kappa____ phi______ omega'___ theta'___ frames
  40.0000   84.3933    0.0000     -        0.0000    0.0000 64

 42 phi     -2.00   62.00   1.0000    1.8000
omega____ theta____ kappa____ phi______ omega'___ theta'___ frames
  40.0000   84.3933    0.0000     -        0.0000    0.0000 64

 43 phi   -150.00  -88.00   1.0000    1.8000
omega____ theta____ kappa____ phi______ omega'___ theta'___ frames
  40.0000   84.3933    0.0000     -        0.0000    0.0000 62

 44 phi   -180.00 -118.00   1.0000    1.8000
omega____ theta____ kappa____ phi______ omega'___ theta'___ frames
  40.0000   84.3933    0.0000     -        0.0000    0.0000 62

 45 phi     88.00  150.00   1.0000    1.8000
omega____ theta____ kappa____ phi______ omega'___ theta'___ frames
  40.0000   84.3933    0.0000     -        0.0000    0.0000 62

 46 phi    118.00  180.00   1.0000    1.8000
omega____ theta____ kappa____ phi______ omega'___ theta'___ frames
  40.0000   84.3933    0.0000     -        0.0000    0.0000 62

 47 phi    -62.00    2.00   1.0000    1.8000
omega____ theta____ kappa____ phi______ omega'___ theta'___ frames
 -40.0000  -83.1433    0.0000     -        0.0000    0.0000 64

 48 phi    118.00  180.00   1.0000    1.8000
omega____ theta____ kappa____ phi______ omega'___ theta'___ frames
 -40.0000  -83.1433    0.0000     -        0.0000    0.0000 62

 49 omega -161.00 -103.00   1.0000    1.8000
omega____ theta____ kappa____ phi______ omega'___ theta'___ frames
    -      -83.1433  -75.0000    0.0000    0.0000    0.0000 58

 50 omega -161.00 -103.00   1.0000    1.8000
omega____ theta____ kappa____ phi______ omega'___ theta'___ frames
    -      -83.1433  -75.0000    0.0000    0.0000    0.0000 58

 51 omega -161.00 -103.00   1.0000    1.8000
omega____ theta____ kappa____ phi______ omega'___ theta'___ frames
    -      -83.1433  -75.0000    0.0000    0.0000    0.0000 58

 52 omega -161.00 -103.00   1.0000    1.8000
omega____ theta____ kappa____ phi______ omega'___ theta'___ frames
    -      -83.1433  -75.0000    0.0000    0.0000    0.0000 58

 53 omega -107.00  -50.00   1.0000    1.8000
omega____ theta____ kappa____ phi______ omega'___ theta'___ frames
    -      -83.1433  -75.0000  240.0000    0.0000    0.0000 57

 54 omega -116.00  -58.00   1.0000    1.8000
omega____ theta____ kappa____ phi______ omega'___ theta'___ frames
    -      -83.1433   75.0000    0.0000    0.0000    0.0000 58

 55 omega -116.00  -87.00   1.0000    1.8000
omega____ theta____ kappa____ phi______ omega'___ theta'___ frames
    -      -83.1433   75.0000    0.0000    0.0000    0.0000 29

;
_diffrn_measurement_device_type 'Oxford Diffraction Gemini Ultra'
_diffrn_measurement_method omega-scan
_diffrn_radiation_monochromator graphite
_diffrn_radiation_probe x-ray
_diffrn_radiation_source 'Enhance (Cu) X-ray Source'
_diffrn_radiation_type CuK\a
_diffrn_radiation_wavelength 1.54184
_diffrn_reflns_av_R_equivalents 0.0349
_diffrn_reflns_av_sigmaI/netI 0.0182
_diffrn_reflns_limit_h_max 15
_diffrn_reflns_limit_h_min -13
_diffrn_reflns_limit_k_max 30
_diffrn_reflns_limit_k_min -30
_diffrn_reflns_limit_l_max 15
_diffrn_reflns_limit_l_min -15
_diffrn_reflns_number 81848
_diffrn_reflns_reduction_process
;
;
_diffrn_reflns_theta_full 63.34
_diffrn_reflns_theta_max 63.34
_diffrn_reflns_theta_min 3.31
_diffrn_standards_decay_% 0
_diffrn_standards_interval_count 0
_diffrn_standards_interval_time 0
_diffrn_standards_number 0
_exptl_absorpt_coefficient_mu 4.484
_exptl_absorpt_correction_T_max 1.00000
_exptl_absorpt_correction_T_min 0.11184
_exptl_absorpt_correction_type multi-scan
_exptl_absorpt_process_details
;
CrysAlis RED, Oxford Diffraction Ltd.,
Version 1.171.30.3 (release 12-05-2006 CrysAlis171 .NET)
empirical absorption correction using spherical harmonics,
 implemented in SCALE3 ABSPACK scaling algorithm.
;
_exptl_crystal_colour yellow
_exptl_crystal_density_diffrn 1.397
_exptl_crystal_density_method 'Not Measured'
_exptl_crystal_description prism
_exptl_crystal_F_000 1912
_exptl_crystal_size_max 0.250
_exptl_crystal_size_mid 0.230
_exptl_crystal_size_min 0.130
_refine_diff_density_max 1.936
_refine_diff_density_min -0.688
_refine_diff_density_rms 0.072
_refine_ls_extinction_method none
_refine_ls_goodness_of_fit_ref 1.078
_refine_ls_hydrogen_treatment constr
_refine_ls_matrix_type full
_refine_ls_number_parameters 534
_refine_ls_number_reflns 6910
_refine_ls_number_restraints 0
_refine_ls_restrained_S_all 1.078
_refine_ls_R_factor_all 0.0388
_refine_ls_R_factor_gt 0.0336
_refine_ls_shift/su_max 0.002
_refine_ls_shift/su_mean 0.000
_refine_ls_structure_factor_coef Fsqd
_refine_ls_weighting_details 'calc w=1/[\s^2^(Fo^2^)+(0.0677P)^2^+1.2615P] where P=(Fo^2^+2Fc^2^)/3'
_refine_ls_weighting_scheme calc
_refine_ls_wR_factor_gt 0.0932
_refine_ls_wR_factor_ref 0.0966
_reflns_number_gt 5949
_reflns_number_total 6910
_reflns_threshold_expression I>2\s(I)
_cod_data_source_file ja075547tsi20070921_093159.cif
_cod_data_source_block ml10
_cod_original_sg_symbol_H-M 'P 21/n'
_cod_database_code 4107277

loop_
_symmetry_equiv_pos_site_id
_symmetry_equiv_pos_as_xyz
1 x,y,z
2 1/2-x,1/2+y,1/2-z
3 -x,-y,-z
4 1/2+x,1/2-y,1/2+z

loop_
_atom_site_aniso_label
_atom_site_aniso_U_11
_atom_site_aniso_U_22
_atom_site_aniso_U_33
_atom_site_aniso_U_23
_atom_site_aniso_U_13
_atom_site_aniso_U_12
Ru1 0.0187(1) 0.0164(1) 0.0206(1) 0.0000(1) 0.0066(1) 0.0008(1)
Cl1 0.0240(4) 0.0209(3) 0.0258(3) -0.0040(3) 0.0082(3) -0.0018(3)
P1 0.0210(4) 0.0184(3) 0.0230(4) 0.0013(3) 0.0084(3) 0.0019(3)
P2 0.0207(4) 0.0185(3) 0.0213(4) 0.0016(3) 0.0061(3) 0.0018(3)
O1 0.0457(14) 0.0264(11) 0.0312(12) -0.0031(9) 0.0142(10) -0.0013(10)
O2 0.0228(11) 0.0354(11) 0.0377(12) -0.0044(9) 0.0103(10) 0.0029(9)
O3 0.0231(11) 0.0295(11) 0.0457(13) -0.0023(10) 0.0044(10) -0.0025(9)
N1 0.0221(13) 0.0187(12) 0.0198(12) 0.0012(9) 0.0076(10) 0.0004(9)
C1 0.0221(15) 0.0228(15) 0.0345(17) 0.0103(13) 0.0123(13) 0.0058(12)
C2 0.0242(16) 0.0204(14) 0.0238(15) 0.0028(11) 0.0069(13) 0.0000(12)
C3 0.0314(17) 0.0347(16) 0.0334(17) 0.0081(13) 0.0140(15) 0.0064(14)
C4 0.0326(19) 0.063(2) 0.058(2) 0.0216(19) 0.0239(18) 0.0183(18)
C5 0.050(2) 0.076(3) 0.051(2) 0.016(2) 0.023(2) 0.033(2)
C6 0.089(4) 0.078(3) 0.068(3) 0.025(2) 0.036(3) 0.026(3)
C7 0.068(3) 0.0376(19) 0.054(2) 0.0080(16) 0.037(2) 0.0159(18)
C8 0.0267(16) 0.0191(13) 0.0278(15) -0.0008(12) 0.0093(13) 0.0003(12)
C9 0.0271(16) 0.0218(14) 0.0314(16) -0.0007(12) 0.0080(14) -0.0034(12)
C10 0.0246(15) 0.0250(14) 0.0241(15) 0.0025(12) 0.0107(13) -0.0018(12)
C11 0.0234(15) 0.0221(14) 0.0237(14) 0.0000(11) 0.0106(13) 0.0012(12)
C12 0.0240(15) 0.0213(13) 0.0211(14) 0.0004(11) 0.0083(12) -0.0006(12)
C13 0.0246(16) 0.0276(15) 0.0280(16) 0.0049(13) 0.0089(14) -0.0013(13)
C14 0.0192(16) 0.0457(19) 0.0438(19) 0.0016(15) 0.0092(15) 0.0075(14)
C15 0.038(2) 0.0422(19) 0.0440(19) 0.0027(15) 0.0097(17) 0.0132(16)
C16 0.0259(15) 0.0256(14) 0.0205(14) 0.0058(11) 0.0109(13) 0.0044(12)
C17 0.0260(16) 0.0278(14) 0.0202(14) 0.0020(12) 0.0072(13) 0.0026(13)
C18 0.0283(17) 0.0436(18) 0.0228(15) 0.0017(13) 0.0087(13) 0.0003(14)
C19 0.0291(17) 0.0452(18) 0.0295(17) 0.0123(14) 0.0134(14) 0.0144(15)
C20 0.0406(19) 0.0265(15) 0.0340(17) 0.0089(13) 0.0181(15) 0.0133(14)
C21 0.0304(17) 0.0245(14) 0.0273(15) 0.0024(12) 0.0128(14) 0.0023(13)
C22 0.0212(15) 0.0193(13) 0.0329(16) 0.0025(12) 0.0119(13) 0.0013(12)
C23 0.0407(19) 0.0292(16) 0.0375(18) -0.0012(13) 0.0208(16) -0.0074(14)
C24 0.046(2) 0.0380(18) 0.0430(19) -0.0115(15) 0.0193(17) -0.0150(16)
C25 0.0373(19) 0.0256(15) 0.056(2) -0.0005(15) 0.0243(17) -0.0074(14)
C26 0.0376(19) 0.0271(16) 0.0444(19) 0.0109(14) 0.0199(16) 0.0031(14)
C27 0.0288(17) 0.0266(15) 0.0340(17) 0.0068(12) 0.0093(14) 0.0035(13)
C28 0.0288(16) 0.0208(13) 0.0256(15) 0.0010(11) 0.0155(13) -0.0006(12)
C29 0.0307(17) 0.0281(15) 0.0265(16) 0.0051(12) 0.0124(14) 0.0048(13)
C30 0.0400(19) 0.0354(16) 0.0261(16) 0.0027(13) 0.0131(15) 0.0004(15)
C31 0.048(2) 0.0346(16) 0.0300(18) 0.0005(14) 0.0207(16) 0.0053(15)
C32 0.0368(18) 0.0336(17) 0.0380(18) 0.0032(14) 0.0202(16) 0.0116(14)
C33 0.0300(17) 0.0267(15) 0.0264(16) 0.0029(12) 0.0117(14) 0.0030(12)
C34 0.0202(14) 0.0292(15) 0.0193(14) 0.0008(11) 0.0041(12) 0.0010(12)
C35 0.0292(16) 0.0287(15) 0.0211(14) -0.0005(12) 0.0073(13) -0.0003(13)
C36 0.0362(18) 0.0381(17) 0.0290(16) -0.0013(13) 0.0130(15) 0.0047(15)
C37 0.0384(19) 0.050(2) 0.0375(18) 0.0021(15) 0.0227(16) -0.0027(16)
C38 0.0359(18) 0.0358(17) 0.0344(17) 0.0067(14) 0.0131(15) -0.0044(14)
C39 0.0264(16) 0.0270(15) 0.0245(15) 0.0025(12) 0.0065(13) -0.0021(12)
C40 0.0200(15) 0.0256(14) 0.0248(15) -0.0023(12) 0.0061(12) 0.0066(12)
C41 0.0250(16) 0.0266(16) 0.0329(17) -0.0015(12) 0.0041(14) 0.0031(12)
C42 0.0262(17) 0.0318(16) 0.044(2) -0.0097(15) 0.0017(15) 0.0018(14)
C43 0.0268(17) 0.050(2) 0.0273(17) -0.0120(15) -0.0019(14) 0.0110(15)
C44 0.0300(17) 0.0500(19) 0.0248(16) 0.0026(14) 0.0096(14) 0.0127(16)
C45 0.0269(16) 0.0336(16) 0.0271(16) 0.0000(13) 0.0093(14) 0.0049(13)
C46 0.0274(16) 0.0178(13) 0.0228(14) 0.0043(11) 0.0093(13) 0.0009(12)
C47 0.0287(16) 0.0225(14) 0.0276(15) 0.0024(12) 0.0090(13) -0.0006(12)
C48 0.0288(16) 0.0262(15) 0.0370(17) 0.0059(13) 0.0141(14) 0.0053(13)
C49 0.0410(19) 0.0203(14) 0.0394(18) 0.0005(13) 0.0186(16) 0.0039(14)
C50 0.0368(18) 0.0231(15) 0.0350(17) -0.0027(13) 0.0105(14) -0.0044(14)
C51 0.0254(16) 0.0249(14) 0.0305(16) 0.0003(12) 0.0092(13) -0.0009(12)

loop_
_atom_site_label
_atom_site_type_symbol
_atom_site_thermal_displace_type
_atom_site_fract_x
_atom_site_fract_y
_atom_site_fract_z
_atom_site_occupancy
_atom_site_U_iso_or_equiv
_atom_site_calc_flag
_atom_site_refinement_flags
Ru1 Ru Uani 0.12187(2) 0.87751(1) 0.90891(1) 1.000 0.0188(1) . .
Cl1 Cl Uani 0.14136(5) 0.94746(2) 1.03576(5) 1.000 0.0239(2) . .
P1 P Uani 0.09308(6) 0.93372(2) 0.75983(5) 1.000 0.0208(2) . .
P2 P Uani 0.16235(6) 0.82194(2) 1.05957(5) 1.000 0.0207(2) . .
O1 O Uani 0.09880(18) 0.79292(8) 0.75728(16) 1.000 0.0345(7) . .
O2 O Uani -0.43463(16) 0.93264(7) 0.78714(16) 1.000 0.0323(7) . .
O3 O Uani -0.45576(17) 0.86081(8) 0.69335(17) 1.000 0.0352(7) . .
N1 N Uani -0.05487(19) 0.87969(7) 0.87886(18) 1.000 0.0203(7) . .
C1 C Uani 0.1071(2) 0.82473(10) 0.8149(2) 1.000 0.0260(9) . .
C2 C Uani 0.2858(2) 0.87899(9) 0.9395(2) 1.000 0.0234(9) . .
C3 C Uani 0.3529(3) 0.84535(12) 0.9284(2) 1.000 0.0326(10) . .
C4 C Uani 0.4722(3) 0.85384(15) 0.9584(3) 1.000 0.0492(11) . .
C5 C Uani 0.5454(3) 0.81753(16) 1.0433(3) 1.000 0.0578(14) . .
C6 C Uani 0.5662(4) 0.77151(18) 1.0015(4) 1.000 0.0764(19) . .
C7 C Uani 0.6434(3) 0.77550(13) 0.9384(3) 1.000 0.0491(14) . .
C8 C Uani -0.1193(2) 0.84186(10) 0.8253(2) 1.000 0.0248(8) . .
C9 C Uani -0.2301(2) 0.84411(10) 0.7866(2) 1.000 0.0276(9) . .
C10 C Uani -0.2797(2) 0.88684(10) 0.8062(2) 1.000 0.0241(8) . .
C11 C Uani -0.2143(2) 0.92517(10) 0.8661(2) 1.000 0.0225(8) . .
C12 C Uani -0.1036(2) 0.92030(10) 0.8996(2) 1.000 0.0222(8) . .
C13 C Uani -0.3989(2) 0.89112(11) 0.7558(2) 1.000 0.0270(9) . .
C14 C Uani -0.5497(2) 0.94203(13) 0.7358(3) 1.000 0.0370(10) . .
C15 C Uani -0.5788(3) 0.96198(13) 0.6228(3) 1.000 0.0430(11) . .
C16 C Uani -0.0407(2) 0.96272(10) 0.7106(2) 1.000 0.0234(8) . .
C17 C Uani -0.1299(2) 0.93414(11) 0.6504(2) 1.000 0.0251(8) . .
C18 C Uani -0.2324(3) 0.95433(12) 0.6166(2) 1.000 0.0318(10) . .
C19 C Uani -0.2467(3) 1.00302(12) 0.6445(2) 1.000 0.0339(10) . .
C20 C Uani -0.1590(3) 1.03109(11) 0.7063(2) 1.000 0.0325(10) . .
C21 C Uani -0.0563(2) 1.01115(10) 0.7394(2) 1.000 0.0268(9) . .
C22 C Uani 0.1837(2) 0.98763(10) 0.7747(2) 1.000 0.0240(8) . .
C23 C Uani 0.2454(3) 1.00683(11) 0.8757(3) 1.000 0.0340(10) . .
C24 C Uani 0.3126(3) 1.04729(12) 0.8840(3) 1.000 0.0416(11) . .
C25 C Uani 0.3203(3) 1.06867(11) 0.7929(3) 1.000 0.0376(10) . .
C26 C Uani 0.2591(3) 1.04997(11) 0.6924(3) 1.000 0.0350(10) . .
C27 C Uani 0.1913(2) 1.00975(11) 0.6822(2) 1.000 0.0305(9) . .
C28 C Uani 0.1002(2) 0.90533(10) 0.6359(2) 1.000 0.0235(8) . .
C29 C Uani 0.0274(2) 0.91568(10) 0.5317(2) 1.000 0.0279(9) . .
C30 C Uani 0.0408(3) 0.89537(11) 0.4415(2) 1.000 0.0336(10) . .
C31 C Uani 0.1277(3) 0.86549(12) 0.4536(3) 1.000 0.0358(10) . .
C32 C Uani 0.2019(3) 0.85553(11) 0.5568(2) 1.000 0.0343(10) . .
C33 C Uani 0.1879(3) 0.87486(10) 0.6475(2) 1.000 0.0274(9) . .
C34 C Uani 0.0505(2) 0.80877(10) 1.1043(2) 1.000 0.0239(8) . .
C35 C Uani -0.0032(2) 0.84994(11) 1.1244(2) 1.000 0.0269(9) . .
C36 C Uani -0.0830(3) 0.84362(12) 1.1660(2) 1.000 0.0342(10) . .
C37 C Uani -0.1086(3) 0.79630(12) 1.1903(3) 1.000 0.0395(11) . .
C38 C Uani -0.0561(3) 0.75494(12) 1.1706(2) 1.000 0.0354(10) . .
C39 C Uani 0.0230(2) 0.76105(10) 1.1278(2) 1.000 0.0268(9) . .
C40 C Uani 0.2670(2) 0.83827(10) 1.1921(2) 1.000 0.0241(8) . .
C41 C Uani 0.3371(2) 0.87817(10) 1.2054(3) 1.000 0.0301(9) . .
C42 C Uani 0.4151(3) 0.88803(12) 1.3075(3) 1.000 0.0373(10) . .
C43 C Uani 0.4239(3) 0.85879(13) 1.3963(2) 1.000 0.0382(10) . .
C44 C Uani 0.3551(3) 0.81904(12) 1.3832(2) 1.000 0.0351(10) . .
C45 C Uani 0.2768(2) 0.80909(11) 1.2824(2) 1.000 0.0294(9) . .
C46 C Uani 0.2088(2) 0.76058(9) 1.0336(2) 1.000 0.0227(8) . .
C47 C Uani 0.3167(2) 0.74720(10) 1.0788(2) 1.000 0.0267(9) . .
C48 C Uani 0.3537(3) 0.70420(10) 1.0453(2) 1.000 0.0301(9) . .
C49 C Uani 0.2831(3) 0.67426(10) 0.9653(2) 1.000 0.0325(10) . .
C50 C Uani 0.1746(3) 0.68655(11) 0.9210(2) 1.000 0.0325(10) . .
C51 C Uani 0.1383(2) 0.72937(10) 0.9550(2) 1.000 0.0273(9) . .
H2 H Uiso 0.31960 0.91010 0.96700 1.000 0.0280 calc R
H3 H Uiso 0.32400 0.81370 0.89950 1.000 0.0390 calc R
H4A H Uiso 0.48970 0.88840 0.98590 1.000 0.0590 calc R
H4B H Uiso 0.48930 0.85100 0.89270 1.000 0.0590 calc R
H5A H Uiso 0.51100 0.81030 1.09580 1.000 0.0690 calc R
H5B H Uiso 0.61590 0.83430 1.08270 1.000 0.0690 calc R
H6A H Uiso 0.49590 0.75720 0.95310 1.000 0.0920 calc R
H6B H Uiso 0.59840 0.74780 1.06200 1.000 0.0920 calc R
H7A H Uiso 0.71390 0.78900 0.98580 1.000 0.0590 calc R
H7B H Uiso 0.61100 0.79780 0.87650 1.000 0.0590 calc R
H7C H Uiso 0.65400 0.74220 0.91320 1.000 0.0590 calc R
H8A H Uiso -0.08590 0.81210 0.81380 1.000 0.0300 calc R
H9A H Uiso -0.27270 0.81690 0.74700 1.000 0.0330 calc R
H11A H Uiso -0.24580 0.95420 0.88350 1.000 0.0270 calc R
H12A H Uiso -0.05910 0.94690 0.93960 1.000 0.0270 calc R
H14A H Uiso -0.57210 0.96660 0.77900 1.000 0.0440 calc R
H14B H Uiso -0.59020 0.91060 0.73320 1.000 0.0440 calc R
H15A H Uiso -0.55830 0.93740 0.57940 1.000 0.0520 calc R
H15B H Uiso -0.53950 0.99330 0.62530 1.000 0.0520 calc R
H15C H Uiso -0.65740 0.96820 0.59040 1.000 0.0520 calc R
H17A H Uiso -0.12010 0.90060 0.63250 1.000 0.0300 calc R
H18A H Uiso -0.29360 0.93500 0.57410 1.000 0.0380 calc R
H19A H Uiso -0.31780 1.01700 0.62070 1.000 0.0410 calc R
H20A H Uiso -0.16940 1.06430 0.72610 1.000 0.0390 calc R
H21A H Uiso 0.00450 1.03060 0.78230 1.000 0.0320 calc R
H23A H Uiso 0.24130 0.99210 0.93870 1.000 0.0410 calc R
H24A H Uiso 0.35410 1.06070 0.95290 1.000 0.0500 calc R
H25A H Uiso 0.36770 1.09620 0.79960 1.000 0.0450 calc R
H26A H Uiso 0.26390 1.06500 0.62990 1.000 0.0420 calc R
H27A H Uiso 0.14960 0.99690 0.61280 1.000 0.0370 calc R
H29A H Uiso -0.03280 0.93710 0.52200 1.000 0.0340 calc R
H30A H Uiso -0.01090 0.90240 0.37160 1.000 0.0400 calc R
H31A H Uiso 0.13760 0.85170 0.39250 1.000 0.0430 calc R
H32A H Uiso 0.26350 0.83510 0.56570 1.000 0.0410 calc R
H33A H Uiso 0.23890 0.86700 0.71740 1.000 0.0330 calc R
H35A H Uiso 0.01540 0.88270 1.10940 1.000 0.0320 calc R
H36A H Uiso -0.12050 0.87190 1.17800 1.000 0.0410 calc R
H37A H Uiso -0.16250 0.79210 1.22070 1.000 0.0470 calc R
H38A H Uiso -0.07460 0.72230 1.18650 1.000 0.0420 calc R
H39A H Uiso 0.05900 0.73260 1.11430 1.000 0.0320 calc R
H41A H Uiso 0.33240 0.89870 1.14580 1.000 0.0360 calc R
H42A H Uiso 0.46340 0.91550 1.31650 1.000 0.0450 calc R
H43A H Uiso 0.47710 0.86640 1.46520 1.000 0.0460 calc R
H44A H Uiso 0.36090 0.79840 1.44290 1.000 0.0420 calc R
H45A H Uiso 0.22850 0.78170 1.27420 1.000 0.0350 calc R
H47A H Uiso 0.36640 0.76760 1.13330 1.000 0.0320 calc R
H48A H Uiso 0.42840 0.69520 1.07770 1.000 0.0360 calc R
H49A H Uiso 0.30940 0.64540 0.94120 1.000 0.0390 calc R
H50A H Uiso 0.12490 0.66580 0.86730 1.000 0.0390 calc R
H51A H Uiso 0.06320 0.73780 0.92390 1.000 0.0330 calc R

loop_
_atom_type_symbol
_atom_type_description
_atom_type_scat_dispersion_real
_atom_type_scat_dispersion_imag
_atom_type_scat_source
Ru Ru 0.0552 3.2960 'International Tables Vol C Tables 4.2.6.8 and 6.1.1.4'
P P 0.2955 0.4335 'International Tables Vol C Tables 4.2.6.8 and 6.1.1.4'
O O 0.0492 0.0322 'International Tables Vol C Tables 4.2.6.8 and 6.1.1.4'
N N 0.0311 0.0180 'International Tables Vol C Tables 4.2.6.8 and 6.1.1.4'
Cl Cl 0.3639 0.7018 'International Tables Vol C Tables 4.2.6.8 and 6.1.1.4'
H H 0.0000 0.0000 'International Tables Vol C Tables 4.2.6.8 and 6.1.1.4'
C C 0.0181 0.0091 'International Tables Vol C Tables 4.2.6.8 and 6.1.1.4'

loop_
_geom_angle_atom_site_label_1
_geom_angle_atom_site_label_2
_geom_angle_atom_site_label_3
_geom_angle
_geom_angle_publ_flag
Cl1 Ru1 P1 92.38(2) yes
Cl1 Ru1 P2 87.53(2) yes
Cl1 Ru1 N1 86.40(6) yes
Cl1 Ru1 C1 179.46(8) yes
Cl1 Ru1 C2 90.97(7) yes
P1 Ru1 P2 176.46(3) yes
P1 Ru1 N1 90.20(6) yes
P1 Ru1 C1 88.15(8) yes
P1 Ru1 C2 88.95(7) yes
P2 Ru1 N1 93.32(6) yes
P2 Ru1 C1 91.96(8) yes
P2 Ru1 C2 87.52(7) yes
N1 Ru1 C1 93.45(10) yes
N1 Ru1 C2 177.20(8) yes
C1 Ru1 C2 89.19(11) yes
Ru1 P1 C16 113.42(9) yes
Ru1 P1 C22 120.24(8) yes
Ru1 P1 C28 116.09(9) yes
C16 P1 C22 102.32(12) yes
C16 P1 C28 102.57(12) yes
C22 P1 C28 99.68(12) yes
Ru1 P2 C34 116.18(9) yes
Ru1 P2 C40 120.85(9) yes
Ru1 P2 C46 112.35(8) yes
C34 P2 C40 98.00(12) yes
C34 P2 C46 105.11(12) yes
C40 P2 C46 102.08(12) yes
C13 O2 C14 115.5(2) yes
Ru1 N1 C8 119.49(18) yes
Ru1 N1 C12 122.57(18) yes
C8 N1 C12 117.4(3) yes
Ru1 C1 O1 179.3(2) yes
Ru1 C2 C3 132.4(2) yes
C2 C3 C4 123.9(3) no
C3 C4 C5 114.5(3) no
C4 C5 C6 114.7(3) no
C5 C6 C7 114.8(4) no
N1 C8 C9 123.3(3) yes
C8 C9 C10 118.8(2) no
C9 C10 C11 118.6(3) no
C9 C10 C13 118.6(2) no
C11 C10 C13 122.6(2) no
C10 C11 C12 118.7(3) no
N1 C12 C11 123.2(2) yes
O2 C13 O3 125.1(3) yes
O2 C13 C10 111.5(2) yes
O3 C13 C10 123.5(3) yes
O2 C14 C15 111.6(3) yes
P1 C16 C17 118.7(2) yes
P1 C16 C21 121.5(2) yes
C17 C16 C21 119.6(3) no
C16 C17 C18 119.9(3) no
C17 C18 C19 119.9(3) no
C18 C19 C20 120.4(3) no
C19 C20 C21 119.8(3) no
C16 C21 C20 120.4(3) no
P1 C22 C23 121.1(2) yes
P1 C22 C27 119.4(2) yes
C23 C22 C27 119.4(3) no
C22 C23 C24 119.7(3) no
C23 C24 C25 120.7(3) no
C24 C25 C26 120.0(3) no
C25 C26 C27 120.3(3) no
C22 C27 C26 119.9(3) no
P1 C28 C29 124.4(2) yes
P1 C28 C33 117.50(19) yes
C29 C28 C33 117.9(2) no
C28 C29 C30 121.7(3) no
C29 C30 C31 120.1(3) no
C30 C31 C32 118.9(3) no
C31 C32 C33 121.4(3) no
C28 C33 C32 120.1(3) no
P2 C34 C35 116.5(2) yes
P2 C34 C39 124.2(2) yes
C35 C34 C39 119.0(3) no
C34 C35 C36 120.4(3) no
C35 C36 C37 120.1(3) no
C36 C37 C38 120.2(4) no
C37 C38 C39 119.9(3) no
C34 C39 C38 120.4(3) no
P2 C40 C41 122.2(2) yes
P2 C40 C45 119.4(2) yes
C41 C40 C45 118.5(3) no
C40 C41 C42 119.2(3) no
C41 C42 C43 121.8(3) no
C42 C43 C44 119.2(3) no
C43 C44 C45 119.6(3) no
C40 C45 C44 121.8(3) no
P2 C46 C47 121.2(2) yes
P2 C46 C51 120.2(2) yes
C47 C46 C51 118.0(2) no
C46 C47 C48 120.5(3) no
C47 C48 C49 120.8(3) no
C48 C49 C50 119.4(3) no
C49 C50 C51 119.5(3) no
C46 C51 C50 121.8(3) no
Ru1 C2 H2 114.00 no
C3 C2 H2 114.00 no
C2 C3 H3 118.00 no
C4 C3 H3 118.00 no
C3 C4 H4A 109.00 no
C3 C4 H4B 109.00 no
C5 C4 H4A 109.00 no
C5 C4 H4B 109.00 no
H4A C4 H4B 108.00 no
C4 C5 H5A 109.00 no
C4 C5 H5B 109.00 no
C6 C5 H5A 109.00 no
C6 C5 H5B 109.00 no
H5A C5 H5B 108.00 no
C5 C6 H6A 109.00 no
C5 C6 H6B 109.00 no
C7 C6 H6A 109.00 no
C7 C6 H6B 109.00 no
H6A C6 H6B 107.00 no
C6 C7 H7A 109.00 no
C6 C7 H7B 109.00 no
C6 C7 H7C 109.00 no
H7A C7 H7B 110.00 no
H7A C7 H7C 109.00 no
H7B C7 H7C 110.00 no
N1 C8 H8A 118.00 no
C9 C8 H8A 118.00 no
C8 C9 H9A 121.00 no
C10 C9 H9A 121.00 no
C10 C11 H11A 121.00 no
C12 C11 H11A 121.00 no
N1 C12 H12A 118.00 no
C11 C12 H12A 118.00 no
O2 C14 H14A 109.00 no
O2 C14 H14B 109.00 no
C15 C14 H14A 109.00 no
C15 C14 H14B 109.00 no
H14A C14 H14B 108.00 no
C14 C15 H15A 109.00 no
C14 C15 H15B 109.00 no
C14 C15 H15C 110.00 no
H15A C15 H15B 109.00 no
H15A C15 H15C 110.00 no
H15B C15 H15C 109.00 no
C16 C17 H17A 120.00 no
C18 C17 H17A 120.00 no
C17 C18 H18A 120.00 no
C19 C18 H18A 120.00 no
C18 C19 H19A 120.00 no
C20 C19 H19A 120.00 no
C19 C20 H20A 120.00 no
C21 C20 H20A 120.00 no
C16 C21 H21A 120.00 no
C20 C21 H21A 120.00 no
C22 C23 H23A 120.00 no
C24 C23 H23A 120.00 no
C23 C24 H24A 120.00 no
C25 C24 H24A 120.00 no
C24 C25 H25A 120.00 no
C26 C25 H25A 120.00 no
C25 C26 H26A 120.00 no
C27 C26 H26A 120.00 no
C22 C27 H27A 120.00 no
C26 C27 H27A 120.00 no
C28 C29 H29A 119.00 no
C30 C29 H29A 119.00 no
C29 C30 H30A 120.00 no
C31 C30 H30A 120.00 no
C30 C31 H31A 121.00 no
C32 C31 H31A 121.00 no
C31 C32 H32A 119.00 no
C33 C32 H32A 119.00 no
C28 C33 H33A 120.00 no
C32 C33 H33A 120.00 no
C34 C35 H35A 120.00 no
C36 C35 H35A 120.00 no
C35 C36 H36A 120.00 no
C37 C36 H36A 120.00 no
C36 C37 H37A 120.00 no
C38 C37 H37A 120.00 no
C37 C38 H38A 120.00 no
C39 C38 H38A 120.00 no
C34 C39 H39A 120.00 no
C38 C39 H39A 120.00 no
C40 C41 H41A 120.00 no
C42 C41 H41A 120.00 no
C41 C42 H42A 119.00 no
C43 C42 H42A 119.00 no
C42 C43 H43A 120.00 no
C44 C43 H43A 120.00 no
C43 C44 H44A 120.00 no
C45 C44 H44A 120.00 no
C40 C45 H45A 119.00 no
C44 C45 H45A 119.00 no
C46 C47 H47A 120.00 no
C48 C47 H47A 120.00 no
C47 C48 H48A 120.00 no
C49 C48 H48A 120.00 no
C48 C49 H49A 120.00 no
C50 C49 H49A 120.00 no
C49 C50 H50A 120.00 no
C51 C50 H50A 120.00 no
C46 C51 H51A 119.00 no
C50 C51 H51A 119.00 no

loop_
_geom_bond_atom_site_label_1
_geom_bond_atom_site_label_2
_geom_bond_distance
_geom_bond_publ_flag
Ru1 Cl1 2.4728(6) yes
Ru1 P1 2.4114(6) yes
Ru1 P2 2.3980(6) yes
Ru1 N1 2.221(3) yes
Ru1 C1 1.851(3) yes
Ru1 C2 2.052(3) yes
P1 C16 1.816(3) yes
P1 C22 1.837(3) yes
P1 C28 1.858(3) yes
P2 C34 1.826(3) yes
P2 C40 1.849(3) yes
P2 C46 1.829(3) yes
O1 C1 1.125(3) yes
O2 C13 1.333(3) yes
O2 C14 1.439(4) yes
O3 C13 1.204(3) yes
N1 C8 1.344(3) yes
N1 C12 1.343(3) yes
C2 C3 1.310(5) no
C3 C4 1.494(6) no
C4 C5 1.532(6) no
C5 C6 1.420(6) no
C6 C7 1.553(7) no
C8 C9 1.362(4) no
C9 C10 1.390(4) no
C10 C11 1.386(4) no
C10 C13 1.470(4) no
C11 C12 1.369(4) no
C14 C15 1.512(5) no
C16 C17 1.384(4) no
C16 C21 1.387(4) no
C17 C18 1.370(5) no
C18 C19 1.386(5) no
C19 C20 1.370(5) no
C20 C21 1.370(5) no
C22 C23 1.390(4) no
C22 C27 1.409(4) no
C23 C24 1.377(5) no
C24 C25 1.384(5) no
C25 C26 1.379(5) no
C26 C27 1.373(5) no
C28 C29 1.395(4) no
C28 C33 1.378(5) no
C29 C30 1.394(4) no
C30 C31 1.359(5) no
C31 C32 1.389(5) no
C32 C33 1.394(4) no
C34 C35 1.389(4) no
C34 C39 1.393(4) no
C35 C36 1.376(5) no
C36 C37 1.379(5) no
C37 C38 1.382(5) no
C38 C39 1.378(5) no
C40 C41 1.380(4) no
C40 C45 1.403(4) no
C41 C42 1.396(5) no
C42 C43 1.390(5) no
C43 C44 1.367(5) no
C44 C45 1.386(4) no
C46 C47 1.374(4) no
C46 C51 1.393(4) no
C47 C48 1.387(4) no
C48 C49 1.383(4) no
C49 C50 1.373(5) no
C50 C51 1.382(4) no
C2 H2 0.9500 no
C3 H3 0.9500 no
C4 H4A 0.9900 no
C4 H4B 0.9900 no
C5 H5A 0.9900 no
C5 H5B 0.9900 no
C6 H6A 0.9900 no
C6 H6B 0.9900 no
C7 H7A 0.9800 no
C7 H7B 0.9800 no
C7 H7C 0.9800 no
C8 H8A 0.9500 no
C9 H9A 0.9500 no
C11 H11A 0.9500 no
C12 H12A 0.9500 no
C14 H14A 0.9900 no
C14 H14B 0.9900 no
C15 H15A 0.9800 no
C15 H15B 0.9800 no
C15 H15C 0.9800 no
C17 H17A 0.9500 no
C18 H18A 0.9500 no
C19 H19A 0.9500 no
C20 H20A 0.9500 no
C21 H21A 0.9500 no
C23 H23A 0.9500 no
C24 H24A 0.9500 no
C25 H25A 0.9500 no
C26 H26A 0.9500 no
C27 H27A 0.9500 no
C29 H29A 0.9500 no
C30 H30A 0.9500 no
C31 H31A 0.9500 no
C32 H32A 0.9500 no
C33 H33A 0.9500 no
C35 H35A 0.9500 no
C36 H36A 0.9500 no
C37 H37A 0.9500 no
C38 H38A 0.9500 no
C39 H39A 0.9500 no
C41 H41A 0.9500 no
C42 H42A 0.9500 no
C43 H43A 0.9500 no
C44 H44A 0.9500 no
C45 H45A 0.9500 no
C47 H47A 0.9500 no
C48 H48A 0.9500 no
C49 H49A 0.9500 no
C50 H50A 0.9500 no
C51 H51A 0.9500 no

loop_
_geom_contact_atom_site_label_1
_geom_contact_atom_site_label_2
_geom_contact_distance
_geom_contact_site_symmetry_2
_geom_contact_publ_flag
Ru1 H23A 3.4000 . no
Ru1 H33A 3.4700 . no
Ru1 H35A 3.4700 . no
Ru1 H41A 3.4000 . no
Cl1 P1 3.5247(9) . no
Cl1 P2 3.3696(8) . no
Cl1 N1 3.218(2) . no
Cl1 C2 3.240(3) . no
Cl1 C12 3.153(3) . no
Cl1 C23 3.347(4) . no
Cl1 C40 3.613(3) . no
Cl1 C41 3.301(3) . no
Cl1 C20 3.421(3) 3_577 no
Cl1 C11 3.645(3) 3_577 no
Cl1 H12A 2.4800 . no
Cl1 H2 3.0000 . no
Cl1 H41A 2.7300 . no
Cl1 H23A 2.4800 . no
Cl1 H35A 2.8200 . no
Cl1 H11A 2.9800 3_577 no
Cl1 H12A 3.0900 3_577 no
Cl1 H20A 3.0800 3_577 no
P1 Cl1 3.5247(9) . no
P1 N1 3.284(3) . no
P1 C1 2.992(3) . no
P1 C2 3.138(3) . no
P2 Cl1 3.3696(8) . no
P2 N1 3.362(2) . no
P2 C1 3.079(3) . no
P2 C2 3.088(3) . no
P2 C3 3.625(4) . no
O1 C28 3.418(3) . no
O1 C33 3.104(4) . no
O1 C51 3.021(3) . no
O3 C15 3.114(4) . no
O3 C39 3.356(3) 4_464 no
O3 C38 3.334(4) 4_464 no
O1 H8A 2.8600 . no
O1 H33A 2.8900 . no
O1 H51A 2.8500 . no
O1 H6B 2.8300 4_464 no
O1 H48A 2.6300 4_464 no
O2 H11A 2.4100 . no
O3 H9A 2.5400 . no
O3 H7B 2.8300 1_455 no
O3 H43A 2.8500 1_454 no
O3 H14B 2.4300 . no
O3 H15A 2.6100 . no
O3 H38A 2.7000 4_464 no
O3 H39A 2.7500 4_464 no
N1 Cl1 3.218(2) . no
N1 P1 3.284(3) . no
N1 P2 3.362(2) . no
N1 C1 2.975(4) . no
N1 C16 3.216(3) . no
N1 C17 3.192(3) . no
N1 C34 3.391(3) . no
N1 C35 3.198(3) . no
N1 H35A 2.8700 . no
C1 P1 2.992(3) . no
C1 P2 3.079(3) . no
C1 N1 2.975(4) . no
C1 C2 2.744(4) . no
C1 C3 3.082(5) . no
C1 C8 3.085(4) . no
C1 C28 3.197(4) . no
C1 C33 3.122(4) . no
C1 C46 3.221(4) . no
C1 C51 3.098(4) . no
C2 C1 2.744(4) . no
C2 C22 3.590(4) . no
C2 C23 3.512(4) . no
C2 C41 3.365(4) . no
C2 Cl1 3.240(3) . no
C2 P1 3.138(3) . no
C2 P2 3.088(3) . no
C3 C47 3.446(4) . no
C3 C46 3.571(4) . no
C6 C48 3.566(7) . no
C7 C9 3.582(5) 1_655 no
C8 C17 3.366(4) . no
C9 C17 3.560(4) . no
C9 C7 3.582(5) 1_455 no
C10 C18 3.357(4) . no
C11 C18 3.350(4) . no
C11 C17 3.471(4) . no
C11 Cl1 3.645(3) 3_577 no
C11 C19 3.515(4) . no
C12 C17 3.243(4) . no
C12 C16 3.154(4) . no
C12 C21 3.447(4) . no
C12 C35 3.372(4) . no
C15 C19 3.583(5) 3_476 no
C15 O3 3.114(4) . no
C15 C26 3.534(5) 1_455 no
C16 C12 3.154(4) . no
C17 C8 3.366(4) . no
C17 C9 3.560(4) . no
C17 C11 3.471(4) . no
C17 N1 3.192(3) . no
C17 C12 3.243(4) . no
C17 C29 3.094(4) . no
C18 C10 3.357(4) . no
C18 C11 3.350(4) . no
C19 C11 3.515(4) . no
C19 C15 3.583(5) 3_476 no
C20 C30 3.540(5) 3_576 no
C20 Cl1 3.421(3) 3_577 no
C21 C12 3.447(4) . no
C21 C30 3.537(4) 3_576 no
C23 Cl1 3.347(4) . no
C23 C2 3.512(4) . no
C26 C15 3.534(5) 1_655 no
C27 C29 3.437(4) . no
C28 O1 3.418(3) . no
C29 C27 3.437(4) . no
C29 C17 3.094(4) . no
C30 C21 3.537(4) 3_576 no
C30 C20 3.540(5) 3_576 no
C33 O1 3.104(4) . no
C33 C1 3.122(4) . no
C35 N1 3.198(3) . no
C35 C12 3.372(4) . no
C38 O3 3.334(4) 4_565 no
C39 O3 3.356(3) 4_565 no
C39 C51 3.321(4) . no
C39 C45 3.467(4) . no
C41 C2 3.365(4) . no
C41 Cl1 3.301(3) . no
C43 C50 3.429(6) 4_565 no
C43 C51 3.542(5) 4_565 no
C45 C39 3.467(4) . no
C45 C47 3.393(4) . no
C46 C3 3.571(4) . no
C47 C45 3.393(4) . no
C47 C3 3.446(4) . no
C48 C6 3.566(7) . no
C50 C43 3.429(6) 4_464 no
C51 O1 3.021(3) . no
C51 C39 3.321(4) . no
C51 C1 3.098(4) . no
C51 C43 3.542(5) 4_464 no
C1 H3 2.6800 . no
C1 H33A 2.7800 . no
C1 H51A 2.9100 . no
C1 H8A 2.5700 . no
C2 H33A 2.8200 . no
C2 H23A 3.0800 . no
C2 H41A 2.6500 . no
C3 H6A 2.9600 . no
C3 H33A 2.7200 . no
C4 H7B 2.8800 . no
C5 H25A 3.0400 3_677 no
C7 H4B 2.7700 . no
C8 H17A 3.0200 . no
C9 H7B 3.0500 1_455 no
C12 H35A 2.8400 . no
C13 H7B 2.9500 1_455 no
C13 H15A 2.8000 . no
C13 H4B 2.9500 1_455 no
C15 H19A 3.0800 3_476 no
C16 H29A 2.6600 . no
C17 H29A 2.5000 . no
C19 H15C 3.0200 3_476 no
C21 H30A 3.0500 3_576 no
C22 H21A 2.6700 . no
C23 H21A 3.0200 . no
C23 H2 2.8700 . no
C24 H4A 3.0700 3_677 no
C25 H5B 3.0300 3_677 no
C26 H15C 3.0000 1_655 no
C26 H14A 3.0600 1_655 no
C26 H49A 3.0500 2_556 no
C27 H29A 3.1000 3_576 no
C27 H15C 2.9300 1_655 no
C28 H17A 2.9000 . no
C28 H27A 2.5800 . no
C29 H17A 2.7900 . no
C29 H27A 2.6800 . no
C31 H7C 2.9700 4_464 no
C32 H6B 3.0900 4_464 no
C33 H14B 2.8900 1_655 no
C34 H45A 2.6900 . no
C36 H30A 3.0000 1_556 no
C37 H7A 2.8700 1_455 no
C39 H44A 3.0500 4_464 no
C39 H45A 2.7500 . no
C39 H51A 3.0300 . no
C40 H47A 2.5900 . no
C42 H50A 2.9600 4_565 no
C43 H50A 2.9000 4_565 no
C44 H51A 3.0100 4_565 no
C44 H31A 3.0500 1_556 no
C45 H31A 2.9800 1_556 no
C45 H47A 2.9000 . no
C46 H3 3.1000 . no
C46 H39A 2.6900 . no
C47 H5A 3.0100 . no
C47 H3 3.0200 . no
C48 H17A 3.0000 4_565 no
C48 H6A 2.9700 . no
C49 H17A 2.9200 4_565 no
C51 H39A 2.7100 . no
H2 C23 2.8700 . no
H2 H4A 2.2500 . no
H2 H23A 2.3900 . no
H2 H41A 2.3600 . no
H3 C1 2.6800 . no
H3 C46 3.1000 . no
H3 C47 3.0200 . no
H3 H6A 2.6000 . no
H4A H2 2.2500 . no
H4A C24 3.0700 3_677 no
H4A H24A 2.3500 3_677 no
H4B C7 2.7700 . no
H4B C13 2.9500 1_655 no
H4B H7B 2.2200 . no
H4B H14B 2.5500 1_655 no
H5A C47 3.0100 . no
H5A H47A 2.4400 . no
H5B H7A 2.4700 . no
H5B C25 3.0300 3_677 no
H5B H25A 2.3900 3_677 no
H6A C3 2.9600 . no
H6A C48 2.9700 . no
H6A H3 2.6000 . no
H6B O1 2.8300 4_565 no
H6B C32 3.0900 4_565 no
H7A C37 2.8700 1_655 no
H7A H5B 2.4700 . no
H7B O3 2.8300 1_655 no
H7B C4 2.8800 . no
H7B C9 3.0500 1_655 no
H7B C13 2.9500 1_655 no
H7B H4B 2.2200 . no
H7C C31 2.9700 4_565 no
H7C H31A 2.5200 4_565 no
H7C H45A 2.4900 4_564 no
H8A O1 2.8600 . no
H8A C1 2.5700 . no
H9A O3 2.5400 . no
H11A O2 2.4100 . no
H11A Cl1 2.9800 3_577 no
H12A Cl1 2.4800 . no
H12A Cl1 3.0900 3_577 no
H14A C26 3.0600 1_455 no
H14B O3 2.4300 . no
H14B C33 2.8900 1_455 no
H14B H4B 2.5500 1_455 no
H14B H33A 2.4800 1_455 no
H15A O3 2.6100 . no
H15A C13 2.8000 . no
H15A H43A 2.5900 1_454 no
H15C C26 3.0000 1_455 no
H15C C27 2.9300 1_455 no
H15C C19 3.0200 3_476 no
H17A C8 3.0200 . no
H17A C28 2.9000 . no
H17A C29 2.7900 . no
H17A H29A 2.4000 . no
H17A C48 3.0000 4_464 no
H17A C49 2.9200 4_464 no
H19A C15 3.0800 3_476 no
H20A Cl1 3.0800 3_577 no
H21A C22 2.6700 . no
H21A C23 3.0200 . no
H23A Ru1 3.4000 . no
H23A Cl1 2.4800 . no
H23A C2 3.0800 . no
H23A H2 2.3900 . no
H24A H4A 2.3500 3_677 no
H25A C5 3.0400 3_677 no
H25A H5B 2.3900 3_677 no
H26A H49A 2.4000 2_556 no
H27A C28 2.5800 . no
H27A C29 2.6800 . no
H27A H29A 2.5800 3_576 no
H29A C16 2.6600 . no
H29A C17 2.5000 . no
H29A H17A 2.4000 . no
H29A C27 3.1000 3_576 no
H29A H27A 2.5800 3_576 no
H30A C36 3.0000 1_554 no
H30A H36A 2.5800 1_554 no
H30A C21 3.0500 3_576 no
H31A C44 3.0500 1_554 no
H31A C45 2.9800 1_554 no
H31A H7C 2.5200 4_464 no
H33A Ru1 3.4700 . no
H33A O1 2.8900 . no
H33A C1 2.7800 . no
H33A C2 2.8200 . no
H33A C3 2.7200 . no
H33A H14B 2.4800 1_655 no
H35A Ru1 3.4700 . no
H35A Cl1 2.8200 . no
H35A N1 2.8700 . no
H35A C12 2.8400 . no
H36A H30A 2.5800 1_556 no
H38A O3 2.7000 4_565 no
H39A C46 2.6900 . no
H39A C51 2.7100 . no
H39A H51A 2.5700 . no
H39A O3 2.7500 4_565 no
H41A Ru1 3.4000 . no
H41A Cl1 2.7300 . no
H41A C2 2.6500 . no
H41A H2 2.3600 . no
H43A O3 2.8500 1_656 no
H43A H15A 2.5900 1_656 no
H44A C39 3.0500 4_565 no
H45A C34 2.6900 . no
H45A C39 2.7500 . no
H45A H7C 2.4900 4_465 no
H47A C40 2.5900 . no
H47A C45 2.9000 . no
H47A H5A 2.4400 . no
H48A O1 2.6300 4_565 no
H49A C26 3.0500 2_546 no
H49A H26A 2.4000 2_546 no
H50A C42 2.9600 4_464 no
H50A C43 2.9000 4_464 no
H51A O1 2.8500 . no
H51A C1 2.9100 . no
H51A C39 3.0300 . no
H51A H39A 2.5700 . no
H51A C44 3.0100 4_464 no

loop_
_geom_hbond_atom_site_label_D
_geom_hbond_atom_site_label_H
_geom_hbond_atom_site_label_A
_geom_hbond_distance_DH
_geom_hbond_distance_HA
_geom_hbond_distance_DA
_geom_hbond_angle_DHA
_geom_hbond_publ_flag
C12 H12A Cl1 0.9500 2.4800 3.153(3) 128.00 yes
C23 H23A Cl1 0.9500 2.4800 3.347(4) 152.00 yes
C35 H35A Cl1 0.9500 2.8200 3.681(3) 151.00 yes
C41 H41A Cl1 0.9500 2.7300 3.301(3) 119.00 yes

loop_
_geom_torsion_atom_site_label_1
_geom_torsion_atom_site_label_2
_geom_torsion_atom_site_label_3
_geom_torsion_atom_site_label_4
_geom_torsion
_geom_torsion_publ_flag
Cl1 Ru1 P1 C16 -74.04(9) no
N1 Ru1 P1 C16 12.37(11) no
C1 Ru1 P1 C16 105.81(13) no
C2 Ru1 P1 C16 -164.97(12) no
Cl1 Ru1 P1 C22 47.40(11) no
N1 Ru1 P1 C22 133.81(12) no
C1 Ru1 P1 C22 -132.75(14) no
C2 Ru1 P1 C22 -43.53(13) no
Cl1 Ru1 P1 C28 167.53(10) no
N1 Ru1 P1 C28 -106.06(12) no
C1 Ru1 P1 C28 -12.62(13) no
C2 Ru1 P1 C28 76.60(12) no
Cl1 Ru1 P2 C34 79.00(10) no
N1 Ru1 P2 C34 -7.25(11) no
C1 Ru1 P2 C34 -100.82(13) no
C2 Ru1 P2 C34 170.08(12) no
Cl1 Ru1 P2 C40 -39.31(11) no
N1 Ru1 P2 C40 -125.56(12) no
C1 Ru1 P2 C40 140.87(14) no
C2 Ru1 P2 C40 51.77(13) no
Cl1 Ru1 P2 C46 -159.92(10) no
N1 Ru1 P2 C46 113.83(11) no
C1 Ru1 P2 C46 20.26(13) no
C2 Ru1 P2 C46 -68.84(12) no
Cl1 Ru1 N1 C8 -167.55(19) no
P1 Ru1 N1 C8 100.08(19) no
P2 Ru1 N1 C8 -80.24(19) no
C1 Ru1 N1 C8 11.9(2) no
Cl1 Ru1 N1 C12 21.30(19) no
P1 Ru1 N1 C12 -71.1(2) no
P2 Ru1 N1 C12 108.6(2) no
C1 Ru1 N1 C12 -159.2(2) no
Cl1 Ru1 C2 C3 157.8(3) no
P1 Ru1 C2 C3 -109.8(3) no
P2 Ru1 C2 C3 70.4(3) no
C1 Ru1 C2 C3 -21.6(3) no
Ru1 P1 C22 C27 158.45(19) no
C16 P1 C22 C27 -74.8(2) no
C28 P1 C22 C27 30.5(3) no
Ru1 P1 C28 C29 136.7(2) no
Ru1 P1 C22 C23 -21.2(3) no
C16 P1 C22 C23 105.5(3) no
C28 P1 C22 C23 -149.2(3) no
Ru1 P1 C16 C17 -74.5(2) no
C22 P1 C16 C17 154.5(2) no
C28 P1 C16 C17 51.5(2) no
C22 P1 C16 C21 -31.0(2) no
C28 P1 C16 C21 -134.0(2) no
C16 P1 C28 C29 12.5(3) no
C22 P1 C28 C29 -92.6(3) no
Ru1 P1 C16 C21 100.1(2) no
C22 P1 C28 C33 82.5(2) no
Ru1 P1 C28 C33 -48.3(3) no
C16 P1 C28 C33 -172.5(2) no
Ru1 P2 C34 C35 -52.0(2) no
C40 P2 C46 C51 163.6(2) no
Ru1 P2 C46 C47 104.9(2) no
C40 P2 C34 C35 78.2(2) no
C34 P2 C40 C41 -137.7(2) no
C46 P2 C34 C35 -176.9(2) no
Ru1 P2 C40 C41 -10.7(3) no
Ru1 P2 C34 C39 133.7(2) no
C34 P2 C46 C47 -127.8(2) no
C34 P2 C40 C45 42.9(2) no
C40 P2 C34 C39 -96.0(2) no
C34 P2 C46 C51 61.8(2) no
C46 P2 C40 C41 114.9(2) no
Ru1 P2 C40 C45 169.96(19) no
Ru1 P2 C46 C51 -65.5(2) no
C46 P2 C34 C39 8.9(3) no
C40 P2 C46 C47 -26.0(2) no
C46 P2 C40 C45 -64.5(2) no
C13 O2 C14 C15 -76.8(3) no
C14 O2 C13 C10 175.5(2) no
C14 O2 C13 O3 -3.8(4) no
Ru1 N1 C8 C9 -167.8(2) no
C12 N1 C8 C9 3.8(4) no
C8 N1 C12 C11 -2.0(4) no
Ru1 N1 C12 C11 169.3(2) no
Ru1 C2 C3 C4 -178.5(2) no
C2 C3 C4 C5 120.7(4) no
C3 C4 C5 C6 85.2(5) no
C4 C5 C6 C7 71.7(5) no
N1 C8 C9 C10 -2.2(4) no
C8 C9 C10 C13 174.3(2) no
C8 C9 C10 C11 -1.1(4) no
C9 C10 C13 O3 -4.3(4) no
C9 C10 C13 O2 176.4(2) no
C11 C10 C13 O2 -8.4(4) no
C13 C10 C11 C12 -172.5(2) no
C9 C10 C11 C12 2.8(4) no
C11 C10 C13 O3 170.9(3) no
C10 C11 C12 N1 -1.2(4) no
P1 C16 C17 C18 176.9(2) no
C17 C16 C21 C20 -1.6(4) no
C21 C16 C17 C18 2.2(4) no
P1 C16 C21 C20 -176.1(2) no
C16 C17 C18 C19 -1.2(4) no
C17 C18 C19 C20 -0.4(4) no
C18 C19 C20 C21 1.0(4) no
C19 C20 C21 C16 0.0(4) no
C27 C22 C23 C24 0.3(5) no
P1 C22 C27 C26 -179.8(3) no
P1 C22 C23 C24 180.0(3) no
C23 C22 C27 C26 -0.1(5) no
C22 C23 C24 C25 -0.8(6) no
C23 C24 C25 C26 1.0(6) no
C24 C25 C26 C27 -0.8(6) no
C25 C26 C27 C22 0.4(5) no
P1 C28 C29 C30 176.2(2) no
P1 C28 C33 C32 -175.2(2) no
C29 C28 C33 C32 0.2(4) no
C33 C28 C29 C30 1.2(4) no
C28 C29 C30 C31 -1.4(5) no
C29 C30 C31 C32 0.3(5) no
C30 C31 C32 C33 1.0(5) no
C31 C32 C33 C28 -1.3(5) no
C39 C34 C35 C36 -0.6(4) no
P2 C34 C35 C36 -175.1(2) no
C35 C34 C39 C38 -0.2(4) no
P2 C34 C39 C38 174.0(2) no
C34 C35 C36 C37 1.4(4) no
C35 C36 C37 C38 -1.6(5) no
C36 C37 C38 C39 0.8(5) no
C37 C38 C39 C34 0.1(4) no
P2 C40 C41 C42 -179.2(3) no
C41 C40 C45 C44 -0.7(4) no
C45 C40 C41 C42 0.2(4) no
P2 C40 C45 C44 178.8(3) no
C40 C41 C42 C43 -0.2(5) no
C41 C42 C43 C44 0.6(6) no
C42 C43 C44 C45 -1.1(6) no
C43 C44 C45 C40 1.1(5) no
P2 C46 C47 C48 -169.6(2) no
C51 C46 C47 C48 1.0(4) no
P2 C46 C51 C50 169.5(2) no
C47 C46 C51 C50 -1.2(4) no
C46 C47 C48 C49 0.6(4) no
C47 C48 C49 C50 -2.0(4) no
C48 C49 C50 C51 1.8(4) no
C49 C50 C51 C46 -0.2(4) no
